data_2108649
loop_
_publ_author_name
'Biryukov, Yaroslav P.'
'Zinnatullin, Almaz L.'
'Bubnova, Rimma S.'
'Vagizov, Farit G.'
'Shablinskii, Andrey P.'
'Filatov, Stanislav K.'
'Shilovskikh, Vladimir V.'
'Pekov, Igor V.'

_publ_section_title
;
 Investigation of thermal behavior of mixed-valent iron borates vonsenite
 and hulsite containing [O<i>M</i>~4~]<i>^n^</i>^+^ and
 [O<i>M</i>~5~]<i>^n^</i>^+^ oxocentred polyhedra by <i>in situ</i>
 high-temperature M\"ossbauer spectroscopy, X-ray diffraction and thermal
 analysis
;
_journal_coeditor_code RA5077
_journal_issue 4
_journal_name_full 'Acta Crystallographica Section B'
_journal_page_first 543
_journal_page_last 553
_journal_paper_doi 10.1107/S2052520620006538
_journal_volume 76
_journal_year 2020
_chemical_formula_sum 'B Fe2.654 Mg0.346 O5'
_chemical_formula_weight 247.4
_space_group_IT_number 55
_space_group_name_Hall '-P 2 2ab'
_space_group_name_H-M_alt 'P b a m'
_symmetry_cell_setting orthorhombic
_symmetry_Int_Tables_number 55
_symmetry_space_group_name_Hall '-P 2 2ab'
_symmetry_space_group_name_H-M 'P b a m'
_cell_angle_alpha 90
_cell_angle_beta 90
_cell_angle_gamma 90
_cell_formula_units_Z 4
_cell_length_a 9.4250(10)
_cell_length_b 12.3528(10)
_cell_length_c 3.0799(6)
_cell_measurement_reflns_used 404
_cell_measurement_temperature 400
_cell_measurement_theta_max 25.86
_cell_measurement_theta_min 0.96
_cell_volume 358.58(8)
_diffrn_ambient_temperature 400
_diffrn_measured_fraction_theta_full 0.98
_diffrn_measured_fraction_theta_max 0.97
_diffrn_measurement_device_type 'Bruker Smart APEX II'
_diffrn_radiation_probe x-ray
_diffrn_radiation_source 'X-ray tube'
_diffrn_radiation_type 'Mo K\a'
_diffrn_radiation_wavelength 0.71069
_diffrn_reflns_av_R_equivalents 0.0858
_diffrn_reflns_av_unetI/netI 0.0244
_diffrn_reflns_limit_h_max 11
_diffrn_reflns_limit_h_min -11
_diffrn_reflns_limit_k_max 15
_diffrn_reflns_limit_k_min -14
_diffrn_reflns_limit_l_max 3
_diffrn_reflns_limit_l_min -3
_diffrn_reflns_number 1882
_diffrn_reflns_theta_full 25.62
_diffrn_reflns_theta_max 25.86
_diffrn_reflns_theta_min 6.58
_exptl_absorpt_coefficient_mu 10.585
_exptl_absorpt_correction_T_max 0.870
_exptl_absorpt_correction_T_min 0.820
_exptl_absorpt_correction_type multi-scan
_exptl_absorpt_process_details '(Krause et al., 2015)'
_exptl_crystal_colour black
_exptl_crystal_density_diffrn 4.5833
_exptl_crystal_description prizm
_exptl_crystal_F_000 473
_exptl_crystal_size_max 0.4
_exptl_crystal_size_mid 0.1
_exptl_crystal_size_min 0.1
_refine_diff_density_max 0.54
_refine_diff_density_min -0.58
_refine_ls_extinction_method none
_refine_ls_goodness_of_fit_gt 1.60
_refine_ls_goodness_of_fit_ref 1.48
_refine_ls_number_constraints 10
_refine_ls_number_parameters 57
_refine_ls_number_reflns 404
_refine_ls_number_restraints 1
_refine_ls_R_factor_all 0.0347
_refine_ls_R_factor_gt 0.0290
_refine_ls_shift/su_max 0.0059
_refine_ls_shift/su_mean 0.0009
_refine_ls_structure_factor_coef F
_refine_ls_weighting_details w=1/(\s^2^(F)+0.0001F^2^)
_refine_ls_weighting_scheme sigma
_refine_ls_wR_factor_gt 0.0316
_refine_ls_wR_factor_ref 0.0324
_reflns_number_gt 337
_reflns_number_total 404
_reflns_threshold_expression I>3\s(I)
_cod_data_source_file ra5077sup1.cif
_cod_data_source_block vonsenite_400K
_cod_original_formula_sum 'B1 Fe2.654 Mg0.346 O5'
_cod_database_code 2108649
_publcif_datablock.id {77a7d85d-302d-4f2b-ba43-370ec89a982b}

_publcif_info_exptl_table_max_cols 4
_publcif_info_exptl_table_use_headnotes n
_publcif_funding_html
;
;

loop_
_space_group_symop_id
_space_group_symop_operation_xyz
1 x,y,z
2 -x,-y,z
3 -x+1/2,y+1/2,-z
4 x+1/2,-y+1/2,-z
5 -x,-y,-z
6 x,y,-z
7 x+1/2,-y+1/2,z
8 -x+1/2,y+1/2,z

loop_
_atom_site_label
_atom_site_type_symbol
_atom_site_fract_x
_atom_site_fract_y
_atom_site_fract_z
_atom_site_adp_type
_atom_site_U_iso_or_equiv
_atom_site_site_symmetry_multiplicity
_atom_site_occupancy
_atom_site_calc_flag
_atom_site_refinement_flags
_atom_site_disorder_assembly
_atom_site_disorder_group
Fe1 Fe 0 0 0 Uani 0.0087(5) 2 0.7622 d . . .
Mg1' Mg 0 0 0 Uani 0.0087(5) 2 0.2378 d . . .
Fe2 Fe 0.5 0 0.5 Uani 0.0125(4) 2 1 d . . .
Fe3 Fe 0.00133(11) 0.27511(8) 0 Uani 0.0099(3) 4 0.7733 d . . .
Mg3' Mg 0.00133(11) 0.27511(8) 0 Uani 0.0099(3) 4 0.2267 d . . .
Fe4 Fe 0.74361(10) 0.38726(7) 0.5 Uani 0.0095(3) 4 1 d . . .
B1 B 0.2705(7) 0.3622(5) 0.5 Uani 0.006(2) 4 1 d . . .
O1 O 0.8454(4) 0.0431(3) 0.5 Uani 0.0107(13) 4 1 d . . .
O2 O 0.3871(4) 0.0788(3) 0 Uani 0.0100(14) 4 1 d . . .
O3 O 0.6244(4) 0.1399(3) 0.5 Uani 0.0105(14) 4 1 d . . .
O4 O 0.1119(4) 0.1412(3) 0 Uani 0.0081(13) 4 1 d . . .
O5 O 0.3434(5) 0.2638(3) 0.5 Uani 0.0104(14) 4 1 d . . .

loop_
_atom_site_aniso_label
_atom_site_aniso_type_symbol
_atom_site_aniso_U_11
_atom_site_aniso_U_22
_atom_site_aniso_U_33
_atom_site_aniso_U_12
_atom_site_aniso_U_13
_atom_site_aniso_U_23
Fe1 Fe 0.0087(8) 0.0086(8) 0.0088(8) -0.0017(6) 0 0
Mg1' Mg 0.0087(8) 0.0086(8) 0.0088(8) -0.0017(6) 0 0
Fe2 Fe 0.0206(8) 0.0099(7) 0.0069(7) -0.0027(6) 0 0
Fe3 Fe 0.0109(6) 0.0089(6) 0.0099(6) 0.0016(5) 0 0
Mg3' Mg 0.0109(6) 0.0089(6) 0.0099(6) 0.0016(5) 0 0
Fe4 Fe 0.0107(5) 0.0104(5) 0.0074(5) 0.0012(4) 0 0
B1 B 0.005(4) 0.012(4) 0.001(3) -0.002(3) 0 0
O1 O 0.011(2) 0.009(2) 0.012(2) -0.0022(19) 0 0
O2 O 0.007(2) 0.010(2) 0.013(2) -0.0002(19) 0 0
O3 O 0.010(3) 0.009(2) 0.012(2) 0.0005(18) 0 0
O4 O 0.005(2) 0.011(2) 0.008(2) 0.0018(18) 0 0
O5 O 0.014(2) 0.007(2) 0.011(2) -0.0014(19) 0 0

loop_
_atom_type_symbol
_atom_type_scat_dispersion_real
_atom_type_scat_dispersion_imag
_atom_type_scat_source
B 0.0013 0.0007 'International Tables Vol C tables 4.2.6.8 and 6.1.1.1'
Fe 0.3463 0.8444 'International Tables Vol C tables 4.2.6.8 and 6.1.1.1'
Mg 0.0486 0.0363 'International Tables Vol C tables 4.2.6.8 and 6.1.1.1'
O 0.0106 0.0060 'International Tables Vol C tables 4.2.6.8 and 6.1.1.1'

loop_
_geom_angle_atom_site_label_1
_geom_angle_atom_site_label_2
_geom_angle_atom_site_label_3
_geom_angle_site_symmetry_1
_geom_angle_site_symmetry_2
_geom_angle_site_symmetry_3
_geom_angle
_geom_angle_publ_flag
Mg1' Fe1 O4 . . . 0 ?
Mg1' Fe1 O4 . . 2_555 0 ?
O4 Fe1 O4 . . 2_555 180.0(5) ?
Fe1 Mg1' Mg1' . . 1_554 0 ?
Fe1 Mg1' Mg1' . . 1_556 0 ?
Fe1 Mg1' O4 . . . 0 ?
Fe1 Mg1' O4 . . 2_555 0 ?
Mg1' Mg1' Mg1' 1_554 . 1_556 180.0(5) ?
Mg1' Mg1' O4 1_554 . . 90 ?
Mg1' Mg1' O4 1_554 . 2_555 90 ?
Mg1' Mg1' O4 1_556 . . 90 ?
Mg1' Mg1' O4 1_556 . 2_555 90 ?
O4 Mg1' O4 . . 2_555 180.0(5) ?
O2 Fe2 O2 . . 1_556 93.75(11) ?
O2 Fe2 O2 . . 2_655 86.25(11) ?
O2 Fe2 O2 . . 2_656 180.0(5) ?
O2 Fe2 O3 . . . 84.35(13) ?
O2 Fe2 O3 . . 2_655 95.65(13) ?
O2 Fe2 O2 1_556 . 2_655 180.0(5) ?
O2 Fe2 O2 1_556 . 2_656 86.25(11) ?
O2 Fe2 O3 1_556 . . 84.35(13) ?
O2 Fe2 O3 1_556 . 2_655 95.65(13) ?
O2 Fe2 O2 2_655 . 2_656 93.75(11) ?
O2 Fe2 O3 2_655 . . 95.65(13) ?
O2 Fe2 O3 2_655 . 2_655 84.35(13) ?
O2 Fe2 O3 2_656 . . 95.65(13) ?
O2 Fe2 O3 2_656 . 2_655 84.35(13) ?
O3 Fe2 O3 . . 2_655 180.0(5) ?
Mg3' Fe3 O2 . . 4_455 0 ?
Mg3' Fe3 O4 . . . 0 ?
O2 Fe3 O4 4_455 . . 178.62(17) ?
Fe3 Mg3' Mg3' . . 1_554 0 ?
Fe3 Mg3' Mg3' . . 1_556 0 ?
Fe3 Mg3' O2 . . 4_455 0 ?
Fe3 Mg3' O4 . . . 0 ?
Mg3' Mg3' Mg3' 1_554 . 1_556 180.0(5) ?
Mg3' Mg3' O2 1_554 . 4_455 90.00(3) ?
Mg3' Mg3' O4 1_554 . . 90.00(3) ?
Mg3' Mg3' O2 1_556 . 4_455 90.00(3) ?
Mg3' Mg3' O4 1_556 . . 90.00(3) ?
O2 Mg3' O4 4_455 . . 178.62(17) ?
O1 Fe4 O2 3_656 . 4_555 94.27(14) ?
O1 Fe4 O2 3_656 . 4_556 94.27(14) ?
O1 Fe4 O4 3_656 . 4_555 85.03(14) ?
O1 Fe4 O4 3_656 . 4_556 85.03(14) ?
O1 Fe4 O5 3_656 . 4_556 176.80(17) ?
O2 Fe4 O2 4_555 . 4_556 94.82(12) ?
O2 Fe4 O4 4_555 . 4_555 82.54(12) ?
O2 Fe4 O4 4_555 . 4_556 177.20(13) ?
O2 Fe4 O5 4_555 . 4_556 83.58(14) ?
O2 Fe4 O4 4_556 . 4_555 177.20(13) ?
O2 Fe4 O4 4_556 . 4_556 82.54(12) ?
O2 Fe4 O5 4_556 . 4_556 83.58(14) ?
O4 Fe4 O4 4_555 . 4_556 100.09(13) ?
O4 Fe4 O5 4_555 . 4_556 97.00(14) ?
O4 Fe4 O5 4_556 . 4_556 97.00(14) ?
O1 B1 O3 4_456 . 4_456 122.2(5) ?
O1 B1 O5 4_456 . . 119.5(5) ?
O3 B1 O5 4_456 . . 118.4(5) ?
Fe4 O1 B1 3_646 . 4_556 125.4(4) ?
Fe2 O2 Fe2 1_554 . . 93.75(16) ?
Fe2 O2 Fe3 1_554 . 4_555 97.91(14) ?
Fe2 O2 Mg3' 1_554 . 4_555 97.91(14) ?
Fe2 O2 Fe4 1_554 . 4_455 83.18(4) ?
Fe2 O2 Fe4 1_554 . 4_456 162.9(2) ?
Fe2 O2 Fe3 . . 4_555 97.91(14) ?
Fe2 O2 Mg3' . . 4_555 97.91(14) ?
Fe2 O2 Fe4 . . 4_455 162.9(2) ?
Fe2 O2 Fe4 . . 4_456 83.18(4) ?
Fe3 O2 Mg3' 4_555 . 4_555 0.0(5) ?
Fe3 O2 Fe4 4_555 . 4_455 99.15(15) ?
Fe3 O2 Fe4 4_555 . 4_456 99.15(15) ?
Mg3' O2 Fe4 4_555 . 4_455 99.15(15) ?
Mg3' O2 Fe4 4_555 . 4_456 99.15(15) ?
Fe4 O2 Fe4 4_455 . 4_456 94.82(16) ?
Fe2 O3 B1 . . 4_556 123.1(4) ?
Fe1 O4 Mg1' . . . 0.0(5) ?
Fe1 O4 Fe3 . . . 116.6(2) ?
Fe1 O4 Mg3' . . . 116.6(2) ?
Fe1 O4 Fe4 . . 4_455 99.79(14) ?
Fe1 O4 Fe4 . . 4_456 99.79(14) ?
Mg1' O4 Fe3 . . . 116.6(2) ?
Mg1' O4 Mg3' . . . 116.6(2) ?
Mg1' O4 Fe4 . . 4_455 99.79(14) ?
Mg1' O4 Fe4 . . 4_456 99.79(14) ?
Fe3 O4 Mg3' . . . 0.0(5) ?
Fe3 O4 Fe4 . . 4_455 118.51(13) ?
Fe3 O4 Fe4 . . 4_456 118.51(13) ?
Mg3' O4 Fe4 . . 4_455 118.51(13) ?
Mg3' O4 Fe4 . . 4_456 118.51(13) ?
Fe4 O4 Fe4 4_455 . 4_456 100.09(18) ?
Fe4 O5 B1 4_456 . . 123.8(4) ?

loop_
_geom_bond_atom_site_label_1
_geom_bond_atom_site_label_2
_geom_bond_site_symmetry_1
_geom_bond_site_symmetry_2
_geom_bond_distance
_geom_bond_publ_flag
Fe1 Mg1' . . 0 ?
Fe1 O4 . . 2.038(4) ?
Fe1 O4 . 2_555 2.038(4) ?
Mg1' Mg1' . 1_554 3.0799(12) ?
Mg1' Mg1' . 1_556 3.0799(12) ?
Mg1' O4 . . 2.038(4) ?
Mg1' O4 . 2_555 2.038(4) ?
Fe2 O2 . . 2.110(3) ?
Fe2 O2 . 1_556 2.110(3) ?
Fe2 O2 . 2_655 2.110(3) ?
Fe2 O2 . 2_656 2.110(3) ?
Fe2 O3 . . 2.089(4) ?
Fe2 O3 . 2_655 2.089(4) ?
Fe3 Mg3' . . 0 ?
Fe3 O2 . 4_455 2.102(4) ?
Fe3 O4 . . 1.955(4) ?
Mg3' Mg3' . 1_554 3.0799(12) ?
Mg3' Mg3' . 1_556 3.0799(12) ?
Mg3' O2 . 4_455 2.102(4) ?
Mg3' O4 . . 1.955(4) ?
Fe4 O1 . 3_656 2.099(4) ?
Fe4 O2 . 4_555 2.092(3) ?
Fe4 O2 . 4_556 2.092(3) ?
Fe4 O4 . 4_555 2.009(3) ?
Fe4 O4 . 4_556 2.009(3) ?
Fe4 O5 . 4_556 2.089(4) ?
B1 O1 . 4_456 1.367(8) ?
B1 O3 . 4_456 1.377(8) ?
B1 O5 . . 1.396(7) ?

loop_
_restr_distance_atom_site_label_1
_restr_distance_site_symmetry_1
_restr_distance_atom_site_label_2
_restr_distance_site_symmetry_2
_restr_distance_target
_restr_distance_target_weight_param
B1 . O5 . 1.37 0.01

loop_
_publcif_info_tables.block_id
_publcif_info_tables.reference_item
{1214c2a2-f753-4ed1-b45a-1b1c72b2de8a} '_publcif_info_datablock.publ_exptl'

loop_
_publcif_info_cif.paper_type
CB

loop_
_publcif_info_datablock.id
_publcif_info_datablock.publ_exptl
_publcif_info_datablock.publ_geom
_publcif_info_datablock.structure
{1214c2a2-f753-4ed1-b45a-1b1c72b2de8a} ? ? ?
{44b4f208-5abd-4d8a-9c55-822d40ee089a} y y y
{77a7d85d-302d-4f2b-ba43-370ec89a982b} y y y

loop_
_publcif_info_exptl_table_extra_item
sin_theta_over_lambda_max

loop_
_publcif_info_exptl_table_header_item
?
